data_7024300
loop_
_publ_author_name
'Wang, Cun'
'van Meurs, Martin'
'Stubbs, Ludger P.'
'Tay, Boon-Ying'
'Tan, Xiang-Jie'
'Aitipamula, Srinivasulu'
'Chacko, Jacob'
'Luo, He-Kuan'
'Wong, Pui-Kwan'
'Ye, Suming'

_publ_section_title
;
 The amido-bridged zirconocene's reactivity and catalytic behavior for
 ethylene polymerization.
;
_journal_issue 3
_journal_name_full 'Dalton transactions (Cambridge, England : 2003)'
_journal_page_first 807
_journal_page_last 814
_journal_paper_doi 10.1039/b914458g
_journal_volume 39
_journal_year 2010
_chemical_formula_sum 'C33 H25 B F15 N Si2 Zr'
_chemical_formula_weight 878.75
_chemical_name_systematic
;
?
;
_space_group_IT_number 2
_symmetry_cell_setting triclinic
_symmetry_space_group_name_Hall '-P 1'
_symmetry_space_group_name_H-M 'P -1'
_atom_sites_solution_hydrogens geom
_atom_sites_solution_primary direct
_atom_sites_solution_secondary difmap
_audit_creation_method 'by Crystalclear-SM 1.4.0 rs'
_cell_angle_alpha 77.57(3)
_cell_angle_beta 67.01(3)
_cell_angle_gamma 74.56(3)
_cell_formula_units_Z 2
_cell_length_a 11.245(2)
_cell_length_b 13.098(3)
_cell_length_c 13.383(3)
_cell_measurement_reflns_used 4608
_cell_measurement_temperature 180.1500
_cell_measurement_theta_max 31.0675
_cell_measurement_theta_min 2.0089
_cell_volume 1735.3(8)
_computing_cell_refinement 'Crystalclear (Rigaku Inc., 2007)'
_computing_data_collection 'Crystalclear (Rigaku Inc., 2007)'
_computing_data_reduction 'Crystalclear (Rigaku Inc., 2007)'
_computing_molecular_graphics 'Bruker SHELXTL'
_computing_publication_material 'Bruker SHELXTL'
_computing_structure_refinement 'SHELXL-97 (Sheldrick, 1997)'
_computing_structure_solution 'SHELXS-97 (Sheldrick, 1990)'
_diffrn_ambient_temperature 180.1500
_diffrn_detector_area_resol_mean 28.5714
_diffrn_measured_fraction_theta_full 0.989
_diffrn_measured_fraction_theta_max 0.989
_diffrn_measurement_device_type 'Saturn70 (2*2 bin mode)'
_diffrn_measurement_method dtprofit.ref
_diffrn_radiation_monochromator graphite
_diffrn_radiation_source 'fine-focus sealed tube'
_diffrn_radiation_type MoK\a
_diffrn_radiation_wavelength 0.71073
_diffrn_reflns_av_R_equivalents 0.0270
_diffrn_reflns_av_sigmaI/netI 0.0348
_diffrn_reflns_limit_h_max 14
_diffrn_reflns_limit_h_min -14
_diffrn_reflns_limit_k_max 17
_diffrn_reflns_limit_k_min -15
_diffrn_reflns_limit_l_max 16
_diffrn_reflns_limit_l_min -17
_diffrn_reflns_number 24966
_diffrn_reflns_theta_full 28.28
_diffrn_reflns_theta_max 28.28
_diffrn_reflns_theta_min 2.01
_exptl_absorpt_coefficient_mu 0.494
_exptl_absorpt_correction_T_max 1.0000
_exptl_absorpt_correction_T_min 0.9225
_exptl_absorpt_correction_type multi-scan
_exptl_crystal_colour colorless
_exptl_crystal_density_diffrn 1.682
_exptl_crystal_density_method 'not measured'
_exptl_crystal_description Block
_exptl_crystal_F_000 876
_exptl_crystal_size_max 0.2000
_exptl_crystal_size_mid 0.2000
_exptl_crystal_size_min 0.2000
_refine_diff_density_max 0.695
_refine_diff_density_min -0.847
_refine_diff_density_rms 0.081
_refine_ls_extinction_method none
_refine_ls_goodness_of_fit_ref 1.134
_refine_ls_hydrogen_treatment mixed
_refine_ls_matrix_type full
_refine_ls_number_parameters 570
_refine_ls_number_reflns 8511
_refine_ls_number_restraints 0
_refine_ls_restrained_S_all 1.134
_refine_ls_R_factor_all 0.0615
_refine_ls_R_factor_gt 0.0561
_refine_ls_shift/su_max 0.004
_refine_ls_shift/su_mean 0.000
_refine_ls_structure_factor_coef Fsqd
_refine_ls_weighting_details 'calc w=1/[\s^2^(Fo^2^)+(0.0728P)^2^+0.9378P] where P=(Fo^2^+2Fc^2^)/3'
_refine_ls_weighting_scheme calc
_refine_ls_wR_factor_gt 0.1418
_refine_ls_wR_factor_ref 0.1479
_reflns_number_gt 7731
_reflns_number_total 8511
_reflns_threshold_expression >2sigma(I)
_cod_data_source_file b914458g.txt
_cod_data_source_block CUN106
_cod_depositor_comments
;
The following automatic conversions were performed:

'_symmetry_cell_setting' value 'Triclinic' changed to 'triclinic'
according to /home/saulius/struct/CIF-dictionaries/cif_core.dic
dictionary named 'cif_core.dic' version 2.4.2 from
2011-04-26.

'_exptl_absorpt_correction_type' value 'Multi-scan'
changed to 'multi-scan' according to
/home/saulius/struct/CIF-dictionaries/cif_core.dic dictionary named
'cif_core.dic' version 2.4.2 from 2011-04-26.

Automatic conversion script
Id: cif_fix_values 1891 2012-01-12 08:04:46Z andrius 
;
_cod_original_cell_volume 1735.4(6)
_cod_original_sg_symbol_H-M P-1
_cod_database_code 7024300

loop_
_symmetry_equiv_pos_as_xyz
'x, y, z'
'-x, -y, -z'

loop_
_atom_site_label
_atom_site_type_symbol
_atom_site_fract_x
_atom_site_fract_y
_atom_site_fract_z
_atom_site_U_iso_or_equiv
_atom_site_adp_type
_atom_site_occupancy
_atom_site_symmetry_multiplicity
_atom_site_calc_flag
F10 F 0.3034(3) -0.06656(17) 0.2328(2) 0.0726(7) Uani 1 1 d
Zr1 Zr 0.47042(2) 0.17804(2) 0.23462(2) 0.03250(10) Uani 1 1 d
Si1 Si 0.44178(9) 0.42084(7) 0.20181(9) 0.0472(2) Uani 1 1 d
Si2 Si 0.36897(10) 0.28153(8) 0.44454(8) 0.0471(2) Uani 1 1 d
F6 F -0.07718(18) 0.10000(15) 0.1425(2) 0.0546(5) Uani 1 1 d
F11 F -0.07980(18) 0.33532(16) 0.13404(17) 0.0513(5) Uani 1 1 d
F15 F 0.33711(18) 0.10794(15) -0.00676(16) 0.0479(4) Uani 1 1 d
F1 F 0.0788(2) 0.36639(15) 0.24013(17) 0.0514(5) Uani 1 1 d
N1 N 0.3937(2) 0.3199(2) 0.3069(2) 0.0409(5) Uani 1 1 d
F5 F -0.0964(2) 0.05255(19) 0.38819(18) 0.0663(6) Uani 1 1 d
F7 F -0.10201(19) -0.09039(17) 0.1220(2) 0.0582(5) Uani 1 1 d
F12 F -0.0424(2) 0.44495(16) -0.0616(2) 0.0633(6) Uani 1 1 d
F2 F -0.0977(3) 0.46074(18) 0.4101(2) 0.0708(6) Uani 1 1 d
C21 C 0.0014(3) 0.2045(2) 0.3022(2) 0.0386(6) Uani 1 1 d
F14 F 0.3725(2) 0.2214(2) -0.20226(17) 0.0682(6) Uani 1 1 d
F8 F 0.0630(2) -0.27024(16) 0.1706(2) 0.0628(6) Uani 1 1 d
C27 C 0.1312(3) 0.2199(2) 0.0781(2) 0.0353(6) Uani 1 1 d
C32 C 0.0371(3) 0.3052(2) 0.0550(3) 0.0396(6) Uani 1 1 d
C15 C 0.1121(3) 0.0289(2) 0.1914(2) 0.0372(6) Uani 1 1 d
C28 C 0.2410(3) 0.1949(2) -0.0146(3) 0.0398(6) Uani 1 1 d
F9 F 0.2665(3) -0.25348(17) 0.2251(3) 0.0844(9) Uani 1 1 d
C33 C 0.2569(3) 0.1489(3) 0.2234(3) 0.0385(6) Uani 1 1 d
F13 F 0.1847(3) 0.3931(2) -0.23324(18) 0.0749(7) Uani 1 1 d
C11 C 0.3990(3) 0.0622(3) 0.4142(2) 0.0409(6) Uani 1 1 d
C10 C 0.4585(3) 0.1397(3) 0.4253(3) 0.0448(7) Uani 1 1 d
C2 C 0.4893(3) 0.2739(3) 0.0485(3) 0.0436(7) Uani 1 1 d
B1 B 0.1224(3) 0.1497(3) 0.1982(3) 0.0352(6) Uani 1 1 d
C5 C 0.6594(3) 0.2524(3) 0.1067(3) 0.0449(7) Uani 1 1 d
C19 C -0.0039(3) -0.0836(3) 0.1531(3) 0.0412(6) Uani 1 1 d
C20 C 0.0133(3) 0.0141(2) 0.1616(3) 0.0384(6) Uani 1 1 d
C30 C 0.1675(4) 0.3375(3) -0.1334(3) 0.0496(8) Uani 1 1 d
C12 C 0.4934(3) -0.0082(3) 0.3412(3) 0.0441(7) Uani 1 1 d
F3 F -0.2806(3) 0.3572(3) 0.5671(2) 0.0892(9) Uani 1 1 d
C18 C 0.0791(3) -0.1749(3) 0.1776(3) 0.0449(7) Uani 1 1 d
C4 C 0.6739(3) 0.1580(3) 0.0644(3) 0.0470(7) Uani 1 1 d
C1 C 0.5445(3) 0.3264(3) 0.0971(3) 0.0432(7) Uani 1 1 d
C29 C 0.2619(3) 0.2515(3) -0.1174(3) 0.0480(7) Uani 1 1 d
C3 C 0.5678(3) 0.1710(3) 0.0293(3) 0.0460(7) Uani 1 1 d
C14 C 0.5936(3) 0.1139(3) 0.3576(3) 0.0469(7) Uani 1 1 d
C26 C -0.0064(3) 0.3079(3) 0.3160(3) 0.0437(7) Uani 1 1 d
C25 C -0.0988(4) 0.3604(3) 0.4032(3) 0.0515(8) Uani 1 1 d
C16 C 0.1954(3) -0.0658(3) 0.2104(3) 0.0466(7) Uani 1 1 d
C22 C -0.0920(3) 0.1554(3) 0.3866(3) 0.0495(8) Uani 1 1 d
C31 C 0.0541(4) 0.3635(2) -0.0473(3) 0.0481(8) Uani 1 1 d
F4 F -0.2751(3) 0.1517(3) 0.5516(2) 0.0995(10) Uani 1 1 d
C13 C 0.6150(3) 0.0234(3) 0.3073(3) 0.0477(7) Uani 1 1 d
C17 C 0.1805(4) -0.1658(3) 0.2054(3) 0.0524(8) Uani 1 1 d
C23 C -0.1864(4) 0.2045(4) 0.4745(3) 0.0627(10) Uani 1 1 d
C6 C 0.3029(5) 0.5092(3) 0.1657(5) 0.0669(12) Uani 1 1 d
C9 C 0.1933(5) 0.2849(5) 0.5308(4) 0.0689(12) Uani 1 1 d
C7 C 0.5466(5) 0.4967(4) 0.2223(5) 0.0717(12) Uani 1 1 d
C8 C 0.4485(6) 0.3529(5) 0.4987(5) 0.0735(13) Uani 1 1 d
C24 C -0.1896(4) 0.3073(4) 0.4833(3) 0.0621(10) Uani 1 1 d
H10 H 0.482(4) -0.070(3) 0.311(3) 0.053(10) Uiso 1 1 d
H7 H 0.718(4) 0.271(3) 0.135(3) 0.050(10) Uiso 1 1 d
H5 H 0.561(4) 0.119(3) -0.003(3) 0.049(10) Uiso 1 1 d
H11 H 0.314(3) 0.062(3) 0.443(3) 0.040(9) Uiso 1 1 d
H6 H 0.745(4) 0.098(3) 0.058(3) 0.046(9) Uiso 1 1 d
H1 H 0.243(4) 0.113(3) 0.300(3) 0.052(10) Uiso 1 1 d
H4 H 0.410(4) 0.301(3) 0.035(3) 0.058(11) Uiso 1 1 d
H9 H 0.700(4) -0.016(3) 0.252(4) 0.069(12) Uiso 1 1 d
H2 H 0.260(3) 0.220(3) 0.222(3) 0.044(9) Uiso 1 1 d
H3 H 0.335(3) 0.115(3) 0.172(3) 0.041(9) Uiso 1 1 d
H8 H 0.667(4) 0.161(3) 0.335(3) 0.060(11) Uiso 1 1 d
H17 H 0.338(5) 0.560(4) 0.113(4) 0.093(16) Uiso 1 1 d
H16 H 0.251(6) 0.467(4) 0.149(5) 0.102(18) Uiso 1 1 d
H15 H 0.246(6) 0.544(4) 0.233(5) 0.101(19) Uiso 1 1 d
H13 H 0.146(5) 0.237(4) 0.507(4) 0.099(17) Uiso 1 1 d
H14 H 0.151(7) 0.343(6) 0.521(6) 0.13(3) Uiso 1 1 d
H12 H 0.176(7) 0.264(5) 0.607(6) 0.14(3) Uiso 1 1 d
H21 H 0.623(4) 0.448(3) 0.239(3) 0.058(12) Uiso 1 1 d
H23 H 0.565(5) 0.551(4) 0.165(4) 0.076(14) Uiso 1 1 d
H22 H 0.513(6) 0.530(5) 0.281(5) 0.12(2) Uiso 1 1 d
H18 H 0.542(6) 0.341(4) 0.455(4) 0.088(17) Uiso 1 1 d
H20 H 0.413(6) 0.428(5) 0.495(5) 0.11(2) Uiso 1 1 d
H19 H 0.442(6) 0.322(4) 0.571(5) 0.106(19) Uiso 1 1 d

loop_
_atom_site_aniso_label
_atom_site_aniso_U_11
_atom_site_aniso_U_22
_atom_site_aniso_U_33
_atom_site_aniso_U_23
_atom_site_aniso_U_13
_atom_site_aniso_U_12
F10 0.0852(16) 0.0465(12) 0.121(2) 0.0048(12) -0.0806(16) -0.0148(11)
Zr1 0.03026(15) 0.03416(17) 0.03501(15) -0.00319(11) -0.01330(11) -0.00787(11)
Si1 0.0439(5) 0.0355(5) 0.0638(6) -0.0001(4) -0.0190(4) -0.0158(4)
Si2 0.0513(5) 0.0508(5) 0.0437(5) -0.0152(4) -0.0148(4) -0.0133(4)
F6 0.0376(9) 0.0434(10) 0.0945(16) -0.0188(10) -0.0345(10) -0.0021(8)
F11 0.0398(9) 0.0559(12) 0.0598(11) -0.0116(9) -0.0227(8) -0.0012(8)
F15 0.0440(10) 0.0489(11) 0.0511(10) -0.0157(8) -0.0177(8) -0.0009(8)
F1 0.0543(11) 0.0421(10) 0.0580(11) -0.0079(9) -0.0156(9) -0.0152(9)
N1 0.0386(12) 0.0381(13) 0.0492(14) -0.0084(11) -0.0166(11) -0.0088(10)
F5 0.0803(15) 0.0715(15) 0.0512(11) -0.0066(10) -0.0058(10) -0.0498(13)
F7 0.0435(10) 0.0564(12) 0.0915(16) -0.0286(11) -0.0316(10) -0.0101(9)
F12 0.0847(16) 0.0449(11) 0.0759(14) -0.0036(10) -0.0553(13) -0.0002(11)
F2 0.0870(17) 0.0552(13) 0.0708(15) -0.0298(11) -0.0256(13) -0.0013(12)
C21 0.0359(14) 0.0443(16) 0.0404(14) -0.0080(12) -0.0142(11) -0.0126(12)
F14 0.0735(15) 0.0816(16) 0.0401(10) -0.0143(10) -0.0053(10) -0.0180(12)
F8 0.0719(14) 0.0380(10) 0.0934(17) -0.0141(11) -0.0384(13) -0.0167(10)
C27 0.0364(13) 0.0347(14) 0.0417(14) -0.0073(11) -0.0183(11) -0.0096(11)
C32 0.0401(14) 0.0391(15) 0.0465(15) -0.0088(12) -0.0208(12) -0.0080(12)
C15 0.0391(14) 0.0381(15) 0.0400(14) -0.0030(11) -0.0160(11) -0.0153(12)
C28 0.0436(15) 0.0395(15) 0.0440(15) -0.0080(12) -0.0205(12) -0.0114(12)
F9 0.112(2) 0.0372(11) 0.140(3) 0.0073(13) -0.093(2) -0.0125(12)
C33 0.0378(14) 0.0380(16) 0.0443(15) -0.0048(13) -0.0177(12) -0.0103(12)
F13 0.117(2) 0.0670(15) 0.0475(11) 0.0118(10) -0.0393(13) -0.0289(14)
C11 0.0417(15) 0.0401(16) 0.0382(14) 0.0015(12) -0.0164(12) -0.0055(13)
C10 0.0508(17) 0.0497(18) 0.0374(14) -0.0014(13) -0.0211(13) -0.0107(14)
C2 0.0431(16) 0.0515(18) 0.0392(15) 0.0063(13) -0.0184(12) -0.0180(14)
B1 0.0357(15) 0.0364(16) 0.0391(15) -0.0024(12) -0.0164(12) -0.0132(13)
C5 0.0357(14) 0.059(2) 0.0430(15) -0.0016(14) -0.0128(12) -0.0196(14)
C19 0.0343(14) 0.0441(16) 0.0515(16) -0.0151(13) -0.0139(12) -0.0126(12)
C20 0.0321(13) 0.0397(15) 0.0466(15) -0.0099(12) -0.0150(11) -0.0072(11)
C30 0.073(2) 0.0461(18) 0.0407(16) 0.0013(13) -0.0281(15) -0.0216(16)
C12 0.0451(16) 0.0380(16) 0.0470(16) 0.0017(13) -0.0205(13) -0.0041(13)
F3 0.0815(17) 0.119(2) 0.0582(14) -0.0463(15) -0.0002(12) -0.0157(16)
C18 0.0522(17) 0.0382(16) 0.0505(17) -0.0071(13) -0.0180(14) -0.0185(14)
C4 0.0326(14) 0.062(2) 0.0433(16) -0.0095(15) -0.0079(12) -0.0109(14)
C1 0.0391(15) 0.0464(17) 0.0451(16) 0.0069(13) -0.0152(12) -0.0200(13)
C29 0.0565(19) 0.054(2) 0.0394(15) -0.0099(14) -0.0155(14) -0.0205(16)
C3 0.0409(15) 0.061(2) 0.0369(15) -0.0102(14) -0.0095(12) -0.0157(15)
C14 0.0433(16) 0.0563(19) 0.0475(17) 0.0011(14) -0.0263(13) -0.0108(14)
C26 0.0409(15) 0.0486(18) 0.0433(16) -0.0055(13) -0.0158(12) -0.0109(13)
C25 0.0538(19) 0.055(2) 0.0514(18) -0.0168(16) -0.0225(15) -0.0054(16)
C16 0.0516(18) 0.0426(17) 0.0582(19) 0.0029(14) -0.0335(15) -0.0159(14)
C22 0.0487(17) 0.064(2) 0.0424(16) -0.0094(15) -0.0104(13) -0.0277(16)
C31 0.068(2) 0.0337(15) 0.0581(19) -0.0040(14) -0.0411(17) -0.0080(15)
F4 0.103(2) 0.136(3) 0.0535(14) -0.0266(15) 0.0188(13) -0.074(2)
C13 0.0428(16) 0.0474(18) 0.0491(17) -0.0002(14) -0.0206(13) -0.0011(14)
C17 0.067(2) 0.0355(16) 0.065(2) 0.0023(15) -0.0383(18) -0.0112(15)
C23 0.059(2) 0.089(3) 0.0408(17) -0.0120(18) -0.0023(15) -0.036(2)
C6 0.061(2) 0.0376(19) 0.093(3) 0.016(2) -0.027(2) -0.0148(18)
C9 0.064(3) 0.071(3) 0.061(2) -0.025(2) 0.0012(19) -0.017(2)
C7 0.070(3) 0.061(3) 0.093(4) -0.013(3) -0.022(3) -0.035(2)
C8 0.091(4) 0.083(3) 0.069(3) -0.028(3) -0.036(3) -0.027(3)
C24 0.057(2) 0.087(3) 0.0441(18) -0.0272(19) -0.0110(15) -0.013(2)

loop_
_atom_type_symbol
_atom_type_description
_atom_type_scat_dispersion_real
_atom_type_scat_dispersion_imag
_atom_type_scat_source
C C 0.0033 0.0016 'International Tables Vol C Tables 4.2.6.8 and 6.1.1.4'
H H 0.0000 0.0000 'International Tables Vol C Tables 4.2.6.8 and 6.1.1.4'
B B 0.0013 0.0007 'International Tables Vol C Tables 4.2.6.8 and 6.1.1.4'
N N 0.0061 0.0033 'International Tables Vol C Tables 4.2.6.8 and 6.1.1.4'
F F 0.0171 0.0103 'International Tables Vol C Tables 4.2.6.8 and 6.1.1.4'
Si Si 0.0817 0.0704 'International Tables Vol C Tables 4.2.6.8 and 6.1.1.4'
Zr Zr -2.9673 0.5597 'International Tables Vol C Tables 4.2.6.8 and 6.1.1.4'

loop_
_geom_angle_atom_site_label_1
_geom_angle_atom_site_label_2
_geom_angle_atom_site_label_3
_geom_angle
N1 Zr1 C14 88.13(11)
N1 Zr1 C5 89.49(11)
C14 Zr1 C5 87.23(11)
N1 Zr1 C1 70.88(11)
C14 Zr1 C1 114.03(11)
C5 Zr1 C1 33.99(11)
N1 Zr1 C10 70.63(11)
C14 Zr1 C10 33.93(11)
C5 Zr1 C10 115.13(11)
C1 Zr1 C10 129.06(11)
N1 Zr1 C2 92.81(11)
C14 Zr1 C2 141.86(11)
C5 Zr1 C2 54.68(11)
C1 Zr1 C2 33.37(10)
C10 Zr1 C2 161.50(12)
N1 Zr1 C11 93.48(11)
C14 Zr1 C11 54.36(11)
C5 Zr1 C11 141.29(11)
C1 Zr1 C11 161.76(11)
C10 Zr1 C11 33.14(11)
C2 Zr1 C11 162.85(11)
N1 Zr1 C13 120.80(11)
C14 Zr1 C13 33.02(12)
C5 Zr1 C13 92.21(12)
C1 Zr1 C13 126.10(11)
C10 Zr1 C13 55.50(12)
C2 Zr1 C13 133.89(12)
C11 Zr1 C13 53.67(11)
N1 Zr1 C4 122.02(12)
C14 Zr1 C4 93.84(12)
C5 Zr1 C4 33.04(12)
C1 Zr1 C4 55.65(12)
C10 Zr1 C4 127.76(11)
C2 Zr1 C4 54.03(12)
C11 Zr1 C4 132.96(11)
C13 Zr1 C4 80.48(12)
N1 Zr1 C3 124.10(12)
C14 Zr1 C3 124.82(11)
C5 Zr1 C3 54.27(11)
C1 Zr1 C3 55.26(12)
C10 Zr1 C3 158.01(11)
C2 Zr1 C3 32.63(12)
C11 Zr1 C3 142.00(11)
C13 Zr1 C3 103.44(12)
C4 Zr1 C3 32.18(10)
N1 Zr1 C33 99.30(10)
C14 Zr1 C33 136.76(11)
C5 Zr1 C33 134.95(11)
C1 Zr1 C33 108.60(10)
C10 Zr1 C33 109.43(11)
C2 Zr1 C33 80.67(11)
C11 Zr1 C33 82.57(11)
C13 Zr1 C33 119.07(11)
C4 Zr1 C33 116.51(11)
C3 Zr1 C33 85.57(11)
N1 Zr1 Si2 33.10(8)
C14 Zr1 Si2 62.58(9)
C5 Zr1 Si2 107.65(9)
C1 Zr1 Si2 100.85(9)
C10 Zr1 Si2 37.97(8)
C2 Zr1 Si2 125.91(9)
C11 Zr1 Si2 61.88(8)
C13 Zr1 Si2 91.90(9)
C4 Zr1 Si2 138.31(8)
C3 Zr1 Si2 156.07(9)
C33 Zr1 Si2 103.08(8)
N1 Si1 C6 113.03(17)
N1 Si1 C7 114.1(2)
C6 Si1 C7 112.3(2)
N1 Si1 C1 94.11(13)
C6 Si1 C1 111.5(2)
C7 Si1 C1 110.6(2)
N1 Si1 Zr1 41.27(9)
C6 Si1 Zr1 120.48(15)
C7 Si1 Zr1 127.15(19)
C1 Si1 Zr1 53.00(10)
N1 Si2 C9 113.1(2)
N1 Si2 C8 113.6(2)
C9 Si2 C8 112.0(2)
N1 Si2 C10 94.00(14)
C9 Si2 C10 110.0(2)
C8 Si2 C10 113.0(2)
N1 Si2 Zr1 41.41(9)
C9 Si2 Zr1 116.32(17)
C8 Si2 Zr1 131.49(19)
C10 Si2 Zr1 53.25(10)
Si2 N1 Si1 141.78(16)
Si2 N1 Zr1 105.50(13)
Si1 N1 Zr1 105.71(13)
C26 C21 C22 113.0(3)
C26 C21 B1 119.6(3)
C22 C21 B1 127.2(3)
C28 C27 C32 112.6(3)
C28 C27 B1 120.1(3)
C32 C27 B1 127.3(3)
F11 C32 C31 115.6(3)
F11 C32 C27 120.5(3)
C31 C32 C27 124.0(3)
C16 C15 C20 112.8(3)
C16 C15 B1 127.1(3)
C20 C15 B1 120.1(3)
F15 C28 C29 115.5(3)
F15 C28 C27 119.5(3)
C29 C28 C27 125.0(3)
B1 C33 Zr1 169.4(2)
C12 C11 C10 110.1(3)
C12 C11 Zr1 75.48(18)
C10 C11 Zr1 71.12(17)
C11 C10 C14 105.3(3)
C11 C10 Si2 122.6(2)
C14 C10 Si2 122.0(3)
C11 C10 Zr1 75.74(17)
C14 C10 Zr1 72.24(17)
Si2 C10 Zr1 88.78(13)
C3 C2 C1 109.6(3)
C3 C2 Zr1 75.66(18)
C1 C2 Zr1 71.54(17)
C15 B1 C27 107.0(2)
C15 B1 C21 112.9(2)
C27 B1 C21 113.6(2)
C15 B1 C33 111.6(2)
C27 B1 C33 109.0(2)
C21 B1 C33 102.8(2)
C4 C5 C1 109.5(3)
C4 C5 Zr1 76.77(18)
C1 C5 Zr1 73.33(17)
F7 C19 C18 119.8(3)
F7 C19 C20 120.8(3)
C18 C19 C20 119.4(3)
F6 C20 C19 116.0(2)
F6 C20 C15 119.2(3)
C19 C20 C15 124.8(3)
F13 C30 C31 120.6(3)
F13 C30 C29 120.5(3)
C31 C30 C29 118.9(3)
C13 C12 C11 107.2(3)
F8 C18 C17 121.1(3)
F8 C18 C19 120.1(3)
C17 C18 C19 118.8(3)
C3 C4 C5 107.6(3)
C3 C4 Zr1 74.72(18)
C5 C4 Zr1 70.19(18)
C2 C1 C5 105.4(3)
C2 C1 Si1 123.2(2)
C5 C1 Si1 121.3(2)
C2 C1 Zr1 75.09(17)
C5 C1 Zr1 72.68(18)
Si1 C1 Zr1 89.01(12)
F14 C29 C30 120.0(3)
F14 C29 C28 120.6(3)
C30 C29 C28 119.3(3)
C4 C3 C2 107.8(3)
C4 C3 Zr1 73.10(18)
C2 C3 Zr1 71.71(18)
C13 C14 C10 109.5(3)
C13 C14 Zr1 76.85(18)
C10 C14 Zr1 73.83(17)
F1 C26 C21 119.9(3)
F1 C26 C25 115.1(3)
C21 C26 C25 125.0(3)
F2 C25 C24 120.4(3)
F2 C25 C26 120.6(3)
C24 C25 C26 118.9(3)
F10 C16 C15 121.2(3)
F10 C16 C17 114.2(3)
C15 C16 C17 124.5(3)
F5 C22 C23 114.8(3)
F5 C22 C21 121.0(3)
C23 C22 C21 124.2(3)
F12 C31 C30 120.2(3)
F12 C31 C32 119.7(3)
C30 C31 C32 120.1(3)
C14 C13 C12 107.9(3)
C14 C13 Zr1 70.13(18)
C12 C13 Zr1 75.28(18)
F9 C17 C18 120.0(3)
F9 C17 C16 120.3(3)
C18 C17 C16 119.6(3)
F4 C23 C24 119.6(4)
F4 C23 C22 120.3(4)
C24 C23 C22 120.1(3)
F3 C24 C23 121.4(4)
F3 C24 C25 119.8(4)
C23 C24 C25 118.8(3)

loop_
_geom_bond_atom_site_label_1
_geom_bond_atom_site_label_2
_geom_bond_distance
F10 C16 1.357(3)
Zr1 N1 2.098(3)
Zr1 C14 2.429(3)
Zr1 C5 2.437(3)
Zr1 C1 2.446(3)
Zr1 C10 2.450(3)
Zr1 C2 2.492(3)
Zr1 C11 2.509(3)
Zr1 C13 2.515(3)
Zr1 C4 2.522(3)
Zr1 C3 2.542(3)
Zr1 C33 2.594(3)
Zr1 Si2 3.0567(13)
Si1 N1 1.733(3)
Si1 C6 1.843(4)
Si1 C7 1.856(4)
Si1 C1 1.885(4)
Si2 N1 1.732(3)
Si2 C9 1.852(5)
Si2 C8 1.856(4)
Si2 C10 1.881(4)
F6 C20 1.355(3)
F11 C32 1.349(4)
F15 C28 1.363(4)
F1 C26 1.354(4)
F5 C22 1.356(4)
F7 C19 1.351(3)
F12 C31 1.346(4)
F2 C25 1.340(4)
C21 C26 1.381(4)
C21 C22 1.383(4)
C21 B1 1.654(4)
F14 C29 1.349(4)
F8 C18 1.336(4)
C27 C28 1.391(4)
C27 C32 1.393(4)
C27 B1 1.652(4)
C32 C31 1.385(5)
C15 C16 1.382(4)
C15 C20 1.388(4)
C15 B1 1.641(4)
C28 C29 1.378(4)
F9 C17 1.342(4)
C33 B1 1.670(4)
F13 C30 1.344(4)
C11 C12 1.410(5)
C11 C10 1.415(5)
C10 C14 1.424(5)
C2 C3 1.415(5)
C2 C1 1.418(4)
C5 C4 1.413(5)
C5 C1 1.427(5)
C19 C18 1.373(5)
C19 C20 1.378(4)
C30 C31 1.364(5)
C30 C29 1.371(5)
C12 C13 1.408(5)
F3 C24 1.340(4)
C18 C17 1.369(5)
C4 C3 1.404(4)
C14 C13 1.407(5)
C26 C25 1.391(5)
C25 C24 1.370(6)
C16 C17 1.384(5)
C22 C23 1.382(5)
F4 C23 1.339(4)
C23 C24 1.367(6)
